data_1552075
loop_
_publ_author_name
'Muhammad Sohail'
'Fujie Tanaka'

_publ_section_title
;
 Dynamic stereoselective annulation via aldol-oxa-cyclization cascade
 reaction to afford spirooxindole pyran polycycles
;
_journal_name_full 'Communications Chemistry'
_journal_page_first 73
_journal_paper_doi 10.1038/s42004-019-0177-5
_journal_volume 2
_journal_year 2019
_chemical_formula_moiety 'C36 H35 N O5'
_chemical_formula_sum 'C36 H35 N O5'
_chemical_formula_weight 561.68
_space_group_crystal_system monoclinic
_space_group_IT_number 14
_space_group_name_Hall '-P 2yn'
_space_group_name_H-M_alt 'P 1 21/n 1'
_atom_sites_solution_hydrogens geom
_atom_sites_solution_primary direct
_atom_sites_solution_secondary difmap
_cell_angle_alpha 90.0000
_cell_angle_beta 106.3870(9)
_cell_angle_gamma 90.0000
_cell_formula_units_Z 8
_cell_length_a 9.50696(8)
_cell_length_b 45.2923(3)
_cell_length_c 13.97165(13)
_cell_measurement_reflns_used 43593
_cell_measurement_temperature 200
_cell_measurement_theta_max 78.10
_cell_measurement_theta_min 1.90
_cell_volume 5771.70(9)
_computing_cell_refinement 'CrysAlisPro 1.171.39.38b (Rigaku OD, 2017)'
_computing_data_collection 'CrysAlisPro 1.171.39.38b (Rigaku OD, 2017)'
_computing_data_reduction 'CrysAlisPro 1.171.39.38b (Rigaku OD, 2017)'
_computing_molecular_graphics 'CrystalStructure 4.2'
_computing_publication_material 'CrystalStructure 4.2 (Rigaku, 2017)'
_computing_structure_refinement 'SHELXL Version 2017/1 (Sheldrick, 2017)'
_computing_structure_solution 'SHELXT Version 2014/5 (Sheldrick, 2014)'
_diffrn_ambient_temperature 200
_diffrn_detector_area_resol_mean 10.000
_diffrn_measured_fraction_theta_full 0.998
_diffrn_measured_fraction_theta_max 0.998
_diffrn_measurement_device_type 'Rigaku XtaLAB PRO MM007'
_diffrn_measurement_method \w
_diffrn_radiation_type 'Cu K\a'
_diffrn_radiation_wavelength 1.54184
_diffrn_reflns_av_R_equivalents 0.0286
_diffrn_reflns_av_unetI/netI 0.0181
_diffrn_reflns_Laue_measured_fraction_full 0.998
_diffrn_reflns_Laue_measured_fraction_max 0.998
_diffrn_reflns_limit_h_max 11
_diffrn_reflns_limit_h_min -11
_diffrn_reflns_limit_k_max 55
_diffrn_reflns_limit_k_min -55
_diffrn_reflns_limit_l_max 14
_diffrn_reflns_limit_l_min -17
_diffrn_reflns_number 59841
_diffrn_reflns_point_group_measured_fraction_full 0.998
_diffrn_reflns_point_group_measured_fraction_max 0.998
_diffrn_reflns_theta_full 67.684
_diffrn_reflns_theta_max 70.064
_diffrn_reflns_theta_min 1.951
_diffrn_standards_interval_count .
_diffrn_standards_number 0
_exptl_absorpt_coefficient_mu 0.688
_exptl_absorpt_correction_T_max 0.941
_exptl_absorpt_correction_T_min 0.764
_exptl_absorpt_correction_type multi-scan
_exptl_absorpt_process_details
;
CrysAlisPro 1.171.39.38b (Rigaku Oxford Diffraction, 2017)
Empirical absorption correction using spherical harmonics,
 implemented in SCALE3 ABSPACK scaling algorithm.
;
_exptl_crystal_colour colourless
_exptl_crystal_density_diffrn 1.293
_exptl_crystal_density_method 'not measured'
_exptl_crystal_description prism
_exptl_crystal_F_000 2384.00
_exptl_crystal_size_max 0.238
_exptl_crystal_size_mid 0.088
_exptl_crystal_size_min 0.088
_refine_diff_density_max 0.50
_refine_diff_density_min -0.32
_refine_ls_extinction_coef 0.00064(7)
_refine_ls_extinction_method 'SHELXL-2017/1 (Sheldrick 2017)'
_refine_ls_goodness_of_fit_ref 1.035
_refine_ls_hydrogen_treatment constr
_refine_ls_number_parameters 791
_refine_ls_number_reflns 10928
_refine_ls_number_restraints 115
_refine_ls_R_factor_all 0.0432
_refine_ls_R_factor_gt 0.0422
_refine_ls_shift/su_max 0.001
_refine_ls_structure_factor_coef Fsqd
_refine_ls_weighting_details 'w = 1/[\s^2^(Fo^2^)+(0.0510P)^2^+2.3593P] where P=(Fo^2^+2Fc^2^)/3'
_refine_ls_weighting_scheme calc
_refine_ls_wR_factor_gt 0.1079
_refine_ls_wR_factor_ref 0.1089
_reflns_Friedel_coverage 0.000
_reflns_Friedel_fraction_full .
_reflns_Friedel_fraction_max .
_reflns_number_gt 10549
_reflns_number_total 10928
_reflns_threshold_expression F^2^>2.0\s(F^2^)
_cod_data_source_file 42004_2019_177_MOESM4_ESM.cif
_cod_data_source_block SX17117R
_cod_database_code 1552075

loop_
_space_group_symop_id
_space_group_symop_operation_xyz
1 +X,+Y,+Z
2 1/2-X,1/2+Y,1/2-Z
3 -X,-Y,-Z
4 -1/2+X,-1/2-Y,-1/2+Z

loop_
_atom_site_label
_atom_site_type_symbol
_atom_site_fract_x
_atom_site_fract_y
_atom_site_fract_z
_atom_site_U_iso_or_equiv
_atom_site_adp_type
_atom_site_occupancy
_atom_site_site_symmetry_order
_atom_site_calc_flag
_atom_site_refinement_flags_posn
_atom_site_refinement_flags_adp
_atom_site_refinement_flags_occupancy
_atom_site_disorder_assembly
_atom_site_disorder_group
O1 O 0.77459(11) 0.44288(2) 0.30218(8) 0.0366(2) Uani 1 1 d . . . . .
O2 O 0.64446(10) 0.50623(2) 0.41896(7) 0.02884(19) Uani 1 1 d . . . . .
H2 H 0.678729 0.509383 0.480401 0.043 Uiso 1 1 calc R U . . .
O3 O 0.97938(10) 0.53877(2) 0.40943(7) 0.0348(2) Uani 1 1 d . . . . .
O4 O 0.86123(11) 0.52082(3) 0.08532(8) 0.0433(3) Uani 1 1 d . . . . .
O5 O 1.17542(10) 0.48362(2) 0.38428(7) 0.0336(2) Uani 1 1 d . . . . .
O6 O 0.43089(14) 0.33668(2) 0.65510(8) 0.0459(3) Uani 1 1 d . . . . .
O7 O 0.48718(12) 0.27376(2) 0.82845(8) 0.0423(2) Uani 1 1 d . . . . .
H7 H 0.568133 0.266963 0.862322 0.063 Uiso 1 1 calc R U . . .
O8 O 0.65934(12) 0.24162(2) 0.65841(9) 0.0463(3) Uani 1 1 d . . . . .
O9 O 0.25244(13) 0.25576(3) 0.41780(9) 0.0491(3) Uani 1 1 d . . . . .
O10 O 0.72083(12) 0.29733(2) 0.53460(8) 0.0460(3) Uani 1 1 d . . . . .
N1 N 0.77341(12) 0.55988(2) 0.30484(8) 0.0283(2) Uani 1 1 d . . . . .
N2 N 0.43580(15) 0.21977(3) 0.64189(10) 0.0406(3) Uani 1 1 d . . . . .
C1 C 0.67860(14) 0.46038(3) 0.34389(9) 0.0269(3) Uani 1 1 d . . . . .
H1 H 0.586658 0.464401 0.289490 0.032 Uiso 1 1 calc R U . . .
C2 C 0.86955(15) 0.45824(3) 0.26449(10) 0.0292(3) Uani 1 1 d . . . . .
C3 C 0.97730(16) 0.44123(3) 0.22631(11) 0.0345(3) Uani 1 1 d . . . . .
H3A H 0.928551 0.425309 0.180307 0.041 Uiso 1 1 calc R U . . .
H3B H 1.055531 0.432583 0.281658 0.041 Uiso 1 1 calc R U . . .
C4 C 1.03839(14) 0.46532(3) 0.17118(9) 0.0270(3) Uani 1 1 d . . . . .
H4 H 0.972112 0.466109 0.101498 0.032 Uiso 1 1 calc R U . . .
C5 C 1.01439(13) 0.49522(3) 0.22424(9) 0.0244(2) Uani 1 1 d . . . . .
C6 C 0.88298(13) 0.48735(3) 0.26011(9) 0.0244(2) Uani 1 1 d . . . . .
C7 C 0.78720(13) 0.50788(3) 0.29896(9) 0.0237(2) Uani 1 1 d . . . . .
C8 C 0.74782(13) 0.49029(3) 0.38396(9) 0.0240(2) Uani 1 1 d . . . . .
H8 H 0.838478 0.486920 0.440104 0.029 Uiso 1 1 calc R U . . .
C9 C 0.63902(14) 0.44172(3) 0.42185(9) 0.0262(3) Uani 1 1 d . . . . .
C10 C 0.50052(15) 0.44450(3) 0.43597(10) 0.0321(3) Uani 1 1 d . . . . .
H10 H 0.431920 0.457945 0.395994 0.038 Uiso 1 1 calc R U . . .
C11 C 0.46153(16) 0.42784(3) 0.50786(11) 0.0377(3) Uani 1 1 d . . . . .
H11 H 0.367062 0.430062 0.517435 0.045 Uiso 1 1 calc R U . . .
C12 C 0.56044(17) 0.40795(3) 0.56563(11) 0.0370(3) Uani 1 1 d . . . . .
H12 H 0.533626 0.396329 0.614303 0.044 Uiso 1 1 calc R U . . .
C13 C 0.69832(16) 0.40511(3) 0.55215(10) 0.0352(3) Uani 1 1 d . . . . .
H13 H 0.766295 0.391497 0.591800 0.042 Uiso 1 1 calc R U . . .
C14 C 0.73820(15) 0.42199(3) 0.48112(10) 0.0303(3) Uani 1 1 d . . . . .
H14 H 0.833642 0.420048 0.472945 0.036 Uiso 1 1 calc R U . . .
C15 C 1.19263(14) 0.45976(3) 0.16311(10) 0.0305(3) Uani 1 1 d . . . . .
H15A H 1.261347 0.458720 0.231045 0.037 Uiso 1 1 calc R U . . .
H15B H 1.222556 0.476614 0.128188 0.037 Uiso 1 1 calc R U . . .
C16 C 1.20459(16) 0.43135(3) 0.10734(11) 0.0343(3) Uani 1 1 d . . . . .
H16A H 1.191006 0.414229 0.147880 0.041 Uiso 1 1 calc R U . . .
H16B H 1.125199 0.430889 0.043808 0.041 Uiso 1 1 calc R U . . .
C17 C 1.35120(18) 0.42860(4) 0.08525(14) 0.0484(4) Uani 1 1 d . . . . .
H17A H 1.429958 0.428219 0.148068 0.073 Uiso 1 1 calc R U . . .
H17B H 1.365184 0.445503 0.045120 0.073 Uiso 1 1 calc R U . . .
H17C H 1.353263 0.410291 0.048285 0.073 Uiso 1 1 calc R U . . .
C18 C 0.98126(14) 0.51962(3) 0.14520(9) 0.0271(3) Uani 1 1 d . . . . .
C19 C 1.10103(15) 0.54077(3) 0.14195(10) 0.0340(3) Uani 1 1 d . . . . .
H19A H 1.057674 0.558166 0.101404 0.041 Uiso 1 1 calc R U . . .
H19B H 1.168593 0.531094 0.109182 0.041 Uiso 1 1 calc R U . . .
C20 C 1.18725(16) 0.55096(3) 0.24556(11) 0.0357(3) Uani 1 1 d . . . . .
H20A H 1.264350 0.565020 0.240137 0.043 Uiso 1 1 calc R U . . .
H20B H 1.120859 0.561310 0.277715 0.043 Uiso 1 1 calc R U . . .
C21 C 1.25744(15) 0.52480(3) 0.30929(11) 0.0349(3) Uani 1 1 d . . . . .
H21A H 1.334951 0.516581 0.282318 0.042 Uiso 1 1 calc R U . . .
H21B H 1.305085 0.531844 0.377860 0.042 Uiso 1 1 calc R U . . .
C22 C 1.15169(13) 0.50054(3) 0.31411(9) 0.0266(3) Uani 1 1 d . . . . .
C23 C 0.86237(13) 0.53657(3) 0.34576(9) 0.0255(2) Uani 1 1 d . . . . .
C24 C 0.64884(13) 0.55031(3) 0.22990(9) 0.0266(3) Uani 1 1 d . . . . .
C25 C 0.54053(15) 0.56736(3) 0.16810(11) 0.0329(3) Uani 1 1 d . . . . .
H25 H 0.538565 0.588189 0.175594 0.040 Uiso 1 1 calc R U . . .
C26 C 0.43390(15) 0.55269(3) 0.09406(10) 0.0345(3) Uani 1 1 d . . . . .
H26 H 0.357171 0.563755 0.050561 0.041 Uiso 1 1 calc R U . . .
C27 C 0.43748(14) 0.52238(3) 0.08262(10) 0.0320(3) Uani 1 1 d . . . . .
H27 H 0.364037 0.512911 0.031333 0.038 Uiso 1 1 calc R U . . .
C28 C 0.54879(14) 0.50563(3) 0.14625(9) 0.0277(3) Uani 1 1 d . . . . .
H28 H 0.552201 0.484842 0.138052 0.033 Uiso 1 1 calc R U . . .
C29 C 0.65356(13) 0.51966(3) 0.22107(9) 0.0243(2) Uani 1 1 d . . . . .
C30 C 0.80249(16) 0.59011(3) 0.33934(11) 0.0334(3) Uani 1 1 d . . . . .
H30A H 0.871352 0.589754 0.407322 0.040 Uiso 1 1 calc R U . . .
H30B H 0.709629 0.598961 0.344405 0.040 Uiso 1 1 calc R U . . .
C31 C 0.86599(14) 0.60999(3) 0.27455(11) 0.0313(3) Uani 1 1 d . . . . .
C32 C 0.86671(16) 0.60273(3) 0.17838(12) 0.0379(3) Uani 1 1 d . . . . .
H32 H 0.828263 0.584270 0.150674 0.046 Uiso 1 1 calc R U . . .
C33 C 0.92338(19) 0.62231(4) 0.12223(13) 0.0481(4) Uani 1 1 d . . . . .
H33 H 0.921846 0.617300 0.055917 0.058 Uiso 1 1 calc R U . . .
C34 C 0.9819(2) 0.64901(4) 0.16214(15) 0.0529(4) Uani 1 1 d . . . . .
H34 H 1.021636 0.662213 0.123724 0.063 Uiso 1 1 calc R U . . .
C35 C 0.9826(2) 0.65640(3) 0.25785(15) 0.0515(4) Uani 1 1 d . . . . .
H35 H 1.023344 0.674674 0.285817 0.062 Uiso 1 1 calc R U . . .
C36 C 0.92354(17) 0.63714(3) 0.31333(13) 0.0409(3) Uani 1 1 d . . . . .
H36 H 0.922367 0.642554 0.378793 0.049 Uiso 1 1 calc R U . . .
C37 C 0.43160(16) 0.31933(3) 0.74216(10) 0.0339(3) Uani 1 1 d . . . . .
H37 H 0.327506 0.315826 0.741563 0.041 Uiso 1 1 calc R U . . .
C38 C 0.43593(17) 0.32116(3) 0.57237(11) 0.0366(3) Uani 1 1 d . . . . .
C39 C 0.4415(2) 0.33797(3) 0.48204(11) 0.0448(4) Uani 1 1 d . . . . .
H39A H 0.538215 0.347480 0.491527 0.054 Uiso 1 1 calc R U . . .
H39B H 0.363909 0.353244 0.464702 0.054 Uiso 1 1 calc R U . . .
C40 C 0.41500(19) 0.31373(3) 0.40186(10) 0.0435(4) Uani 1 1 d D U . . .
H40A H 0.308345 0.312316 0.365435 0.052 Uiso 0.507(6) 1 calc R U P A 1
H40B H 0.305889 0.311564 0.380443 0.052 Uiso 0.493(6) 1 calc R U P A 2
C41 C 0.46963(15) 0.28426(3) 0.46440(10) 0.0324(3) Uani 1 1 d . . . . .
C42 C 0.44241(15) 0.29214(3) 0.56291(10) 0.0314(3) Uani 1 1 d . . . . .
C43 C 0.43813(15) 0.27167(3) 0.64706(10) 0.0312(3) Uani 1 1 d . . . . .
C44 C 0.50650(15) 0.28909(3) 0.74451(10) 0.0327(3) Uani 1 1 d . . . . .
H44 H 0.613561 0.292047 0.752962 0.039 Uiso 1 1 calc R U . . .
C45 C 0.50317(16) 0.33789(3) 0.83199(11) 0.0386(3) Uani 1 1 d . . . . .
C46 C 0.63344(19) 0.35245(4) 0.84130(15) 0.0548(4) Uani 1 1 d . . . . .
H46 H 0.680692 0.351061 0.789941 0.066 Uiso 1 1 calc R U . . .
C47 C 0.6967(2) 0.36948(4) 0.92759(17) 0.0655(5) Uani 1 1 d . . . . .
H47 H 0.786593 0.379600 0.934528 0.079 Uiso 1 1 calc R U . . .
C48 C 0.6276(3) 0.37125(4) 1.00090(15) 0.0644(6) Uani 1 1 d . . . . .
H48 H 0.670354 0.382683 1.058802 0.077 Uiso 1 1 calc R U . . .
C49 C 0.4990(3) 0.35702(4) 0.99279(14) 0.0614(5) Uani 1 1 d . . . . .
H49 H 0.452152 0.358565 1.044309 0.074 Uiso 1 1 calc R U . . .
C50 C 0.4373(2) 0.34031(4) 0.90901(12) 0.0506(4) Uani 1 1 d . . . . .
H50 H 0.347769 0.330217 0.903643 0.061 Uiso 1 1 calc R U . . .
C51A C 0.5044(5) 0.32106(11) 0.3296(3) 0.0509(13) Uani 0.507(6) 1 d D U P A 1
H51A H 0.609436 0.321639 0.367531 0.061 Uiso 0.507(6) 1 calc R U P A 1
H51B H 0.491531 0.304872 0.280238 0.061 Uiso 0.507(6) 1 calc R U P A 1
C52A C 0.4651(5) 0.35017(8) 0.2733(3) 0.0557(12) Uani 0.507(6) 1 d D U P A 1
H52A H 0.478861 0.366451 0.322315 0.067 Uiso 0.507(6) 1 calc R U P A 1
H52B H 0.533793 0.353494 0.232683 0.067 Uiso 0.507(6) 1 calc R U P A 1
C53A C 0.3097(5) 0.35136(12) 0.2055(5) 0.0840(18) Uani 0.507(6) 1 d D U P A 1
H53A H 0.296237 0.335952 0.154458 0.126 Uiso 0.507(6) 1 calc R U P A 1
H53B H 0.291571 0.370748 0.173216 0.126 Uiso 0.507(6) 1 calc R U P A 1
H53C H 0.240591 0.348151 0.244950 0.126 Uiso 0.507(6) 1 calc R U P A 1
C51B C 0.4525(7) 0.31840(12) 0.3040(3) 0.0561(15) Uani 0.493(6) 1 d D U P A 2
H51C H 0.421299 0.300916 0.260735 0.067 Uiso 0.493(6) 1 calc R U P A 2
H51D H 0.559958 0.320521 0.317602 0.067 Uiso 0.493(6) 1 calc R U P A 2
C52B C 0.3761(6) 0.34616(8) 0.2495(2) 0.0510(11) Uani 0.493(6) 1 d D U P A 2
H52C H 0.352881 0.343147 0.176515 0.061 Uiso 0.493(6) 1 calc R U P A 2
H52D H 0.282914 0.349458 0.266301 0.061 Uiso 0.493(6) 1 calc R U P A 2
C53B C 0.4729(6) 0.37276(11) 0.2789(3) 0.0755(16) Uani 0.493(6) 1 d D U P A 2
H53D H 0.494587 0.375907 0.351043 0.113 Uiso 0.493(6) 1 calc R U P A 2
H53E H 0.422699 0.390156 0.243520 0.113 Uiso 0.493(6) 1 calc R U P A 2
H53F H 0.564622 0.369577 0.261491 0.113 Uiso 0.493(6) 1 calc R U P A 2
C54 C 0.37699(17) 0.25804(3) 0.41260(11) 0.0373(3) Uani 1 1 d . . . . .
C55 C 0.4398(2) 0.23626(4) 0.35506(15) 0.0574(5) Uani 1 1 d . . . . .
H55A H 0.421883 0.243499 0.285800 0.069 Uiso 1 1 calc R U . . .
H55B H 0.387318 0.217252 0.352222 0.069 Uiso 1 1 calc R U . . .
C56 C 0.6026(2) 0.23085(4) 0.39872(14) 0.0517(4) Uani 1 1 d . . . . .
H56A H 0.637945 0.217553 0.354235 0.062 Uiso 1 1 calc R U . . .
H56B H 0.620526 0.221092 0.464481 0.062 Uiso 1 1 calc R U . . .
C57 C 0.68604(19) 0.25975(4) 0.41074(12) 0.0462(4) Uani 1 1 d . . . . .
H57A H 0.791906 0.255743 0.439808 0.055 Uiso 1 1 calc R U . . .
H57B H 0.672742 0.268742 0.344192 0.055 Uiso 1 1 calc R U . . .
C58 C 0.63613(16) 0.28133(3) 0.47653(11) 0.0361(3) Uani 1 1 d . . . . .
C59 C 0.52835(17) 0.24324(3) 0.64998(10) 0.0349(3) Uani 1 1 d . . . . .
C60 C 0.29112(17) 0.22889(3) 0.63431(11) 0.0388(3) Uani 1 1 d . . . . .
C61 C 0.1678(2) 0.21156(4) 0.61969(13) 0.0516(4) Uani 1 1 d . . . . .
H61 H 0.172877 0.190649 0.616339 0.062 Uiso 1 1 calc R U . . .
C62 C 0.0356(2) 0.22599(4) 0.61007(13) 0.0557(5) Uani 1 1 d . . . . .
H62 H -0.051569 0.214691 0.600055 0.067 Uiso 1 1 calc R U . . .
C63 C 0.02789(18) 0.25641(4) 0.61472(12) 0.0495(4) Uani 1 1 d . . . . .
H63 H -0.063480 0.265740 0.609476 0.059 Uiso 1 1 calc R U . . .
C64 C 0.15406(16) 0.27345(4) 0.62710(11) 0.0407(3) Uani 1 1 d . . . . .
H64 H 0.148689 0.294390 0.627986 0.049 Uiso 1 1 calc R U . . .
C65 C 0.28628(16) 0.25956(3) 0.63801(10) 0.0337(3) Uani 1 1 d . . . . .
C66 C 0.4844(2) 0.18921(3) 0.64991(13) 0.0515(4) Uani 1 1 d . . . . .
H66A H 0.589970 0.188536 0.653929 0.062 Uiso 1 1 calc R U . . .
H66B H 0.430184 0.178376 0.589154 0.062 Uiso 1 1 calc R U . . .
C67 C 0.46026(18) 0.17407(3) 0.74083(12) 0.0405(3) Uani 1 1 d . . . . .
C68 C 0.4207(2) 0.14452(3) 0.73605(13) 0.0512(4) Uani 1 1 d . . . . .
H68 H 0.412736 0.133720 0.676467 0.061 Uiso 1 1 calc R U . . .
C69 C 0.3929(2) 0.13062(4) 0.81646(14) 0.0572(5) Uani 1 1 d . . . . .
H69 H 0.365484 0.110386 0.811918 0.069 Uiso 1 1 calc R U . . .
C70 C 0.4048(2) 0.14599(4) 0.90350(14) 0.0521(4) Uani 1 1 d . . . . .
H70 H 0.384327 0.136469 0.958664 0.063 Uiso 1 1 calc R U . . .
C71 C 0.4466(2) 0.17527(4) 0.91015(13) 0.0484(4) Uani 1 1 d . . . . .
H71 H 0.456174 0.185874 0.970315 0.058 Uiso 1 1 calc R U . . .
C72 C 0.47456(18) 0.18921(3) 0.82916(12) 0.0442(4) Uani 1 1 d . . . . .
H72 H 0.503834 0.209335 0.834285 0.053 Uiso 1 1 calc R U . . .

loop_
_atom_site_aniso_label
_atom_site_aniso_U_11
_atom_site_aniso_U_22
_atom_site_aniso_U_33
_atom_site_aniso_U_23
_atom_site_aniso_U_13
_atom_site_aniso_U_12
O1 0.0498(6) 0.0228(4) 0.0490(6) -0.0052(4) 0.0334(5) -0.0040(4)
O2 0.0317(5) 0.0300(5) 0.0273(4) -0.0024(4) 0.0125(4) 0.0038(4)
O3 0.0302(5) 0.0330(5) 0.0369(5) -0.0043(4) 0.0024(4) -0.0031(4)
O4 0.0312(5) 0.0550(6) 0.0391(6) 0.0167(5) 0.0022(4) -0.0044(4)
O5 0.0359(5) 0.0380(5) 0.0259(4) 0.0012(4) 0.0068(4) 0.0070(4)
O6 0.0776(8) 0.0252(5) 0.0366(5) 0.0017(4) 0.0187(5) 0.0084(5)
O7 0.0461(6) 0.0426(6) 0.0370(5) 0.0091(4) 0.0096(5) 0.0068(5)
O8 0.0454(6) 0.0378(6) 0.0601(7) 0.0086(5) 0.0219(5) 0.0111(5)
O9 0.0457(6) 0.0540(7) 0.0441(6) -0.0105(5) 0.0071(5) -0.0114(5)
O10 0.0442(6) 0.0440(6) 0.0496(6) -0.0057(5) 0.0130(5) -0.0082(5)
N1 0.0299(5) 0.0222(5) 0.0327(6) -0.0017(4) 0.0089(4) -0.0013(4)
N2 0.0536(7) 0.0237(6) 0.0465(7) 0.0045(5) 0.0175(6) 0.0028(5)
C1 0.0300(6) 0.0254(6) 0.0281(6) -0.0020(5) 0.0128(5) -0.0008(5)
C2 0.0348(7) 0.0259(6) 0.0318(6) -0.0016(5) 0.0174(5) -0.0014(5)
C3 0.0439(8) 0.0257(6) 0.0415(8) -0.0026(5) 0.0240(6) 0.0010(6)
C4 0.0310(6) 0.0262(6) 0.0259(6) -0.0036(5) 0.0113(5) 0.0003(5)
C5 0.0246(6) 0.0258(6) 0.0236(6) -0.0019(5) 0.0085(5) 0.0003(5)
C6 0.0251(6) 0.0252(6) 0.0241(6) -0.0011(5) 0.0091(5) -0.0003(5)
C7 0.0248(6) 0.0223(6) 0.0250(6) -0.0011(5) 0.0088(5) -0.0008(4)
C8 0.0257(6) 0.0227(6) 0.0252(6) 0.0002(5) 0.0095(5) 0.0017(5)
C9 0.0301(6) 0.0222(6) 0.0281(6) -0.0033(5) 0.0110(5) -0.0031(5)
C10 0.0302(6) 0.0317(7) 0.0361(7) 0.0015(5) 0.0121(5) 0.0010(5)
C11 0.0372(7) 0.0375(7) 0.0451(8) -0.0017(6) 0.0226(6) -0.0048(6)
C12 0.0529(8) 0.0276(7) 0.0360(7) 0.0002(5) 0.0213(6) -0.0077(6)
C13 0.0458(8) 0.0247(6) 0.0343(7) 0.0014(5) 0.0101(6) 0.0012(6)
C14 0.0308(6) 0.0262(6) 0.0350(7) -0.0027(5) 0.0113(5) -0.0005(5)
C15 0.0305(6) 0.0325(7) 0.0306(6) -0.0041(5) 0.0119(5) 0.0018(5)
C16 0.0394(7) 0.0295(7) 0.0373(7) -0.0021(5) 0.0165(6) 0.0036(5)
C17 0.0480(9) 0.0420(8) 0.0634(10) -0.0116(7) 0.0292(8) 0.0054(7)
C18 0.0275(6) 0.0290(6) 0.0266(6) -0.0005(5) 0.0104(5) 0.0007(5)
C19 0.0352(7) 0.0344(7) 0.0344(7) 0.0033(5) 0.0131(6) -0.0053(6)
C20 0.0371(7) 0.0337(7) 0.0380(7) -0.0033(6) 0.0134(6) -0.0098(6)
C21 0.0274(6) 0.0414(8) 0.0345(7) -0.0062(6) 0.0062(5) -0.0045(6)
C22 0.0255(6) 0.0306(6) 0.0248(6) -0.0045(5) 0.0088(5) 0.0051(5)
C23 0.0270(6) 0.0253(6) 0.0266(6) -0.0008(5) 0.0116(5) -0.0014(5)
C24 0.0263(6) 0.0270(6) 0.0288(6) 0.0005(5) 0.0115(5) -0.0009(5)
C25 0.0318(7) 0.0288(7) 0.0403(7) 0.0056(5) 0.0136(6) 0.0037(5)
C26 0.0271(6) 0.0423(8) 0.0347(7) 0.0098(6) 0.0097(5) 0.0046(5)
C27 0.0263(6) 0.0434(8) 0.0271(6) 0.0008(5) 0.0089(5) -0.0034(5)
C28 0.0292(6) 0.0298(6) 0.0266(6) -0.0011(5) 0.0119(5) -0.0029(5)
C29 0.0253(6) 0.0256(6) 0.0251(6) 0.0009(5) 0.0122(5) 0.0005(5)
C30 0.0405(7) 0.0237(6) 0.0379(7) -0.0051(5) 0.0140(6) -0.0015(5)
C31 0.0277(6) 0.0228(6) 0.0430(7) -0.0001(5) 0.0093(5) 0.0020(5)
C32 0.0401(7) 0.0295(7) 0.0471(8) -0.0033(6) 0.0170(6) -0.0039(6)
C33 0.0569(10) 0.0408(8) 0.0547(10) 0.0013(7) 0.0291(8) -0.0031(7)
C34 0.0577(10) 0.0344(8) 0.0773(12) 0.0070(8) 0.0363(9) -0.0038(7)
C35 0.0548(10) 0.0258(7) 0.0778(12) -0.0056(7) 0.0250(9) -0.0083(7)
C36 0.0430(8) 0.0276(7) 0.0521(9) -0.0061(6) 0.0136(7) -0.0031(6)
C37 0.0371(7) 0.0308(7) 0.0328(7) 0.0018(5) 0.0084(6) 0.0053(5)
C38 0.0489(8) 0.0264(7) 0.0342(7) 0.0005(5) 0.0114(6) 0.0027(6)
C39 0.0696(11) 0.0257(7) 0.0396(8) 0.0031(6) 0.0162(7) 0.0031(7)
C40 0.0637(10) 0.0292(7) 0.0342(7) 0.0043(6) 0.0084(7) 0.0088(7)
C41 0.0401(7) 0.0251(6) 0.0305(7) 0.0013(5) 0.0074(5) 0.0022(5)
C42 0.0351(7) 0.0261(6) 0.0320(7) 0.0018(5) 0.0080(5) 0.0021(5)
C43 0.0353(7) 0.0243(6) 0.0340(7) 0.0030(5) 0.0095(5) 0.0031(5)
C44 0.0342(7) 0.0286(7) 0.0345(7) 0.0023(5) 0.0082(5) 0.0033(5)
C45 0.0405(8) 0.0303(7) 0.0408(8) -0.0017(6) 0.0047(6) 0.0094(6)
C46 0.0438(9) 0.0486(10) 0.0703(12) -0.0146(8) 0.0131(8) 0.0016(7)
C47 0.0467(10) 0.0541(11) 0.0836(14) -0.0134(10) -0.0014(9) 0.0030(8)
C48 0.0797(14) 0.0478(10) 0.0525(11) -0.0087(8) -0.0027(10) 0.0224(10)
C49 0.0894(15) 0.0495(10) 0.0446(10) -0.0014(8) 0.0177(9) 0.0174(10)
C50 0.0676(11) 0.0429(9) 0.0428(9) -0.0005(7) 0.0179(8) 0.0106(8)
C51A 0.088(3) 0.041(2) 0.0176(18) 0.0056(17) 0.005(2) 0.015(2)
C52A 0.072(3) 0.047(3) 0.051(2) 0.0191(17) 0.021(2) 0.009(2)
C53A 0.056(3) 0.090(3) 0.103(4) 0.052(3) 0.019(3) 0.018(2)
C51B 0.103(4) 0.044(2) 0.0118(18) 0.0037(16) 0.001(2) 0.014(2)
C52B 0.049(3) 0.059(2) 0.035(2) 0.0136(16) -0.0052(18) 0.000(2)
C53B 0.091(3) 0.061(3) 0.063(3) 0.022(2) 0.003(2) -0.008(2)
C54 0.0428(8) 0.0309(7) 0.0326(7) 0.0007(5) 0.0014(6) 0.0019(6)
C55 0.0548(10) 0.0441(9) 0.0661(12) -0.0244(8) 0.0054(9) 0.0024(8)
C56 0.0579(10) 0.0388(8) 0.0559(10) -0.0101(7) 0.0122(8) 0.0118(7)
C57 0.0487(9) 0.0501(9) 0.0413(8) -0.0027(7) 0.0150(7) 0.0067(7)
C58 0.0430(8) 0.0314(7) 0.0344(7) 0.0036(6) 0.0115(6) -0.0007(6)
C59 0.0460(8) 0.0276(7) 0.0332(7) 0.0052(5) 0.0145(6) 0.0054(6)
C60 0.0485(8) 0.0320(7) 0.0354(7) 0.0036(6) 0.0107(6) -0.0040(6)
C61 0.0599(10) 0.0397(9) 0.0513(9) 0.0051(7) 0.0094(8) -0.0149(8)
C62 0.0483(9) 0.0649(11) 0.0485(10) 0.0091(8) 0.0048(7) -0.0207(8)
C63 0.0380(8) 0.0660(11) 0.0406(8) 0.0036(7) 0.0049(7) -0.0040(7)
C64 0.0392(8) 0.0429(8) 0.0369(8) 0.0003(6) 0.0055(6) 0.0008(6)
C65 0.0390(7) 0.0308(7) 0.0303(7) 0.0022(5) 0.0083(6) -0.0016(5)
C66 0.0822(12) 0.0238(7) 0.0554(10) 0.0033(6) 0.0306(9) 0.0075(7)
C67 0.0505(9) 0.0252(7) 0.0465(8) 0.0030(6) 0.0149(7) 0.0036(6)
C68 0.0785(12) 0.0279(7) 0.0489(9) -0.0038(6) 0.0206(9) -0.0035(7)
C69 0.0847(13) 0.0288(8) 0.0601(11) 0.0017(7) 0.0239(10) -0.0107(8)
C70 0.0683(11) 0.0413(9) 0.0491(9) 0.0066(7) 0.0202(8) -0.0048(8)
C71 0.0595(10) 0.0415(8) 0.0411(8) -0.0030(7) 0.0094(7) -0.0024(7)
C72 0.0536(9) 0.0273(7) 0.0493(9) -0.0018(6) 0.0107(7) -0.0044(6)

loop_
_atom_type_symbol
_atom_type_description
_atom_type_scat_dispersion_real
_atom_type_scat_dispersion_imag
_atom_type_scat_source
C C 0.0181 0.0091
;
International Tables for Crystallography
(Vol. C, Tables 4.2.6.8 and 6.1.1.4)
;
H H 0.0000 0.0000
;
International Tables for Crystallography
(Vol. C, Table 6.1.1.4)
;
N N 0.0311 0.0180
;
International Tables for Crystallography
(Vol. C, Tables 4.2.6.8 and 6.1.1.4)
;
O O 0.0492 0.0322
;
International Tables for Crystallography
(Vol. C, Tables 4.2.6.8 and 6.1.1.4)
;

loop_
_geom_angle_atom_site_label_1
_geom_angle_atom_site_label_2
_geom_angle_atom_site_label_3
_geom_angle
_geom_angle_site_symmetry_1
_geom_angle_site_symmetry_3
C2 O1 C1 116.00(10) . .
C8 O2 H2 109.5 . .
C38 O6 C37 116.08(10) . .
C44 O7 H7 109.5 . .
C23 N1 C24 111.27(10) . .
C23 N1 C30 123.35(11) . .
C24 N1 C30 125.30(11) . .
C59 N2 C60 111.75(12) . .
C59 N2 C66 123.52(14) . .
C60 N2 C66 124.48(13) . .
O1 C1 C9 107.31(10) . .
O1 C1 C8 111.97(10) . .
C9 C1 C8 113.48(10) . .
O1 C1 H1 108.0 . .
C9 C1 H1 108.0 . .
C8 C1 H1 108.0 . .
C6 C2 O1 127.56(11) . .
C6 C2 C3 114.25(11) . .
O1 C2 C3 118.14(11) . .
C2 C3 C4 101.92(10) . .
C2 C3 H3A 111.4 . .
C4 C3 H3A 111.4 . .
C2 C3 H3B 111.4 . .
C4 C3 H3B 111.4 . .
H3A C3 H3B 109.2 . .
C15 C4 C3 115.26(11) . .
C15 C4 C5 116.29(10) . .
C3 C4 C5 104.23(9) . .
C15 C4 H4 106.8 . .
C3 C4 H4 106.8 . .
C5 C4 H4 106.8 . .
C6 C5 C18 112.81(10) . .
C6 C5 C22 110.64(10) . .
C18 C5 C22 115.23(10) . .
C6 C5 C4 101.18(9) . .
C18 C5 C4 107.80(9) . .
C22 C5 C4 108.07(10) . .
C2 C6 C7 121.39(11) . .
C2 C6 C5 110.37(11) . .
C7 C6 C5 127.83(10) . .
C6 C7 C29 115.33(10) . .
C6 C7 C23 114.80(10) . .
C29 C7 C23 101.67(9) . .
C6 C7 C8 104.98(9) . .
C29 C7 C8 113.15(10) . .
C23 C7 C8 106.88(9) . .
O2 C8 C1 107.91(10) . .
O2 C8 C7 110.00(9) . .
C1 C8 C7 109.99(10) . .
O2 C8 H8 109.6 . .
C1 C8 H8 109.6 . .
C7 C8 H8 109.6 . .
C14 C9 C10 118.92(12) . .
C14 C9 C1 121.68(11) . .
C10 C9 C1 119.39(11) . .
C11 C10 C9 120.68(13) . .
C11 C10 H10 119.7 . .
C9 C10 H10 119.7 . .
C12 C11 C10 119.96(13) . .
C12 C11 H11 120.0 . .
C10 C11 H11 120.0 . .
C13 C12 C11 119.70(13) . .
C13 C12 H12 120.2 . .
C11 C12 H12 120.2 . .
C12 C13 C14 120.48(13) . .
C12 C13 H13 119.8 . .
C14 C13 H13 119.8 . .
C13 C14 C9 120.26(12) . .
C13 C14 H14 119.9 . .
C9 C14 H14 119.9 . .
C4 C15 C16 112.92(11) . .
C4 C15 H15A 109.0 . .
C16 C15 H15A 109.0 . .
C4 C15 H15B 109.0 . .
C16 C15 H15B 109.0 . .
H15A C15 H15B 107.8 . .
C17 C16 C15 112.27(12) . .
C17 C16 H16A 109.2 . .
C15 C16 H16A 109.2 . .
C17 C16 H16B 109.1 . .
C15 C16 H16B 109.1 . .
H16A C16 H16B 107.9 . .
C16 C17 H17A 109.5 . .
C16 C17 H17B 109.5 . .
H17A C17 H17B 109.5 . .
C16 C17 H17C 109.5 . .
H17A C17 H17C 109.5 . .
H17B C17 H17C 109.5 . .
O4 C18 C19 121.77(12) . .
O4 C18 C5 119.53(11) . .
C19 C18 C5 118.67(11) . .
C18 C19 C20 112.05(11) . .
C18 C19 H19A 109.2 . .
C20 C19 H19A 109.2 . .
C18 C19 H19B 109.2 . .
C20 C19 H19B 109.2 . .
H19A C19 H19B 107.9 . .
C21 C20 C19 110.56(12) . .
C21 C20 H20A 109.5 . .
C19 C20 H20A 109.5 . .
C21 C20 H20B 109.5 . .
C19 C20 H20B 109.5 . .
H20A C20 H20B 108.1 . .
C22 C21 C20 114.05(11) . .
C22 C21 H21A 108.7 . .
C20 C21 H21A 108.7 . .
C22 C21 H21B 108.7 . .
C20 C21 H21B 108.7 . .
H21A C21 H21B 107.6 . .
O5 C22 C21 121.55(12) . .
O5 C22 C5 118.49(11) . .
C21 C22 C5 119.79(11) . .
O3 C23 N1 124.79(11) . .
O3 C23 C7 126.83(11) . .
N1 C23 C7 108.37(10) . .
C25 C24 C29 122.60(12) . .
C25 C24 N1 127.99(12) . .
C29 C24 N1 109.29(11) . .
C24 C25 C26 117.10(13) . .
C24 C25 H25 121.4 . .
C26 C25 H25 121.4 . .
C27 C26 C25 121.44(13) . .
C27 C26 H26 119.3 . .
C25 C26 H26 119.3 . .
C26 C27 C28 120.25(12) . .
C26 C27 H27 119.9 . .
C28 C27 H27 119.9 . .
C29 C28 C27 119.15(12) . .
C29 C28 H28 120.4 . .
C27 C28 H28 120.4 . .
C28 C29 C24 119.43(12) . .
C28 C29 C7 131.37(11) . .
C24 C29 C7 109.13(10) . .
N1 C30 C31 115.59(11) . .
N1 C30 H30A 108.4 . .
C31 C30 H30A 108.4 . .
N1 C30 H30B 108.4 . .
C31 C30 H30B 108.4 . .
H30A C30 H30B 107.4 . .
C32 C31 C36 118.58(13) . .
C32 C31 C30 123.32(12) . .
C36 C31 C30 118.08(13) . .
C31 C32 C33 120.32(14) . .
C31 C32 H32 119.8 . .
C33 C32 H32 119.8 . .
C34 C33 C32 120.48(16) . .
C34 C33 H33 119.8 . .
C32 C33 H33 119.8 . .
C35 C34 C33 119.72(15) . .
C35 C34 H34 120.1 . .
C33 C34 H34 120.1 . .
C34 C35 C36 119.90(15) . .
C34 C35 H35 120.0 . .
C36 C35 H35 120.0 . .
C35 C36 C31 120.99(15) . .
C35 C36 H36 119.5 . .
C31 C36 H36 119.5 . .
O6 C37 C45 106.97(11) . .
O6 C37 C44 113.17(11) . .
C45 C37 C44 112.43(11) . .
O6 C37 H37 108.0 . .
C45 C37 H37 108.0 . .
C44 C37 H37 108.0 . .
C42 C38 O6 127.53(13) . .
C42 C38 C39 114.18(13) . .
O6 C38 C39 118.23(12) . .
C38 C39 C40 102.42(11) . .
C38 C39 H39A 111.3 . .
C40 C39 H39A 111.3 . .
C38 C39 H39B 111.3 . .
C40 C39 H39B 111.3 . .
H39A C39 H39B 109.2 . .
C51B C40 C39 121.6(2) . .
C51A C40 C39 108.6(2) . .
C51B C40 C41 119.0(2) . .
C51A C40 C41 112.7(2) . .
C39 C40 C41 103.69(11) . .
C51A C40 H40A 110.5 . .
C39 C40 H40A 110.5 . .
C41 C40 H40A 110.5 . .
C51B C40 H40B 103.4 . .
C39 C40 H40B 103.4 . .
C41 C40 H40B 103.4 . .
C42 C41 C54 112.92(12) . .
C42 C41 C58 110.63(11) . .
C54 C41 C58 114.74(11) . .
C42 C41 C40 100.80(10) . .
C54 C41 C40 109.50(11) . .
C58 C41 C40 107.18(11) . .
C38 C42 C43 121.38(13) . .
C38 C42 C41 110.47(12) . .
C43 C42 C41 127.85(11) . .
C42 C43 C65 113.10(11) . .
C42 C43 C59 113.42(11) . .
C65 C43 C59 102.11(11) . .
C42 C43 C44 105.97(11) . .
C65 C43 C44 114.28(11) . .
C59 C43 C44 108.05(11) . .
O7 C44 C37 106.62(11) . .
O7 C44 C43 110.92(11) . .
C37 C44 C43 110.95(11) . .
O7 C44 H44 109.4 . .
C37 C44 H44 109.4 . .
C43 C44 H44 109.4 . .
C46 C45 C50 118.54(16) . .
C46 C45 C37 121.98(15) . .
C50 C45 C37 119.47(15) . .
C45 C46 C47 119.79(19) . .
C45 C46 H46 120.1 . .
C47 C46 H46 120.1 . .
C48 C47 C46 119.4(2) . .
C48 C47 H47 120.3 . .
C46 C47 H47 120.3 . .
C49 C48 C47 121.45(18) . .
C49 C48 H48 119.3 . .
C47 C48 H48 119.3 . .
C48 C49 C50 119.29(19) . .
C48 C49 H49 120.4 . .
C50 C49 H49 120.4 . .
C49 C50 C45 121.48(19) . .
C49 C50 H50 119.3 . .
C45 C50 H50 119.3 . .
C52A C51A C40 115.3(3) . .
C52A C51A H51A 108.5 . .
C40 C51A H51A 108.5 . .
C52A C51A H51B 108.5 . .
C40 C51A H51B 108.5 . .
H51A C51A H51B 107.5 . .
C53A C52A C51A 114.0(4) . .
C53A C52A H52A 108.7 . .
C51A C52A H52A 108.7 . .
C53A C52A H52B 108.7 . .
C51A C52A H52B 108.7 . .
H52A C52A H52B 107.6 . .
C52A C53A H53A 109.5 . .
C52A C53A H53B 109.5 . .
H53A C53A H53B 109.5 . .
C52A C53A H53C 109.5 . .
H53A C53A H53C 109.5 . .
H53B C53A H53C 109.5 . .
C40 C51B C52B 111.1(3) . .
C40 C51B H51C 109.4 . .
C52B C51B H51C 109.4 . .
C40 C51B H51D 109.4 . .
C52B C51B H51D 109.4 . .
H51C C51B H51D 108.0 . .
C53B C52B C51B 110.6(4) . .
C53B C52B H52C 109.5 . .
C51B C52B H52C 109.5 . .
C53B C52B H52D 109.5 . .
C51B C52B H52D 109.5 . .
H52C C52B H52D 108.1 . .
C52B C53B H53D 109.5 . .
C52B C53B H53E 109.5 . .
H53D C53B H53E 109.5 . .
C52B C53B H53F 109.5 . .
H53D C53B H53F 109.5 . .
H53E C53B H53F 109.5 . .
O9 C54 C55 121.33(14) . .
O9 C54 C41 118.62(13) . .
C55 C54 C41 120.03(14) . .
C54 C55 C56 114.00(14) . .
C54 C55 H55A 108.8 . .
C56 C55 H55A 108.8 . .
C54 C55 H55B 108.8 . .
C56 C55 H55B 108.8 . .
H55A C55 H55B 107.6 . .
C55 C56 C57 110.40(14) . .
C55 C56 H56A 109.6 . .
C57 C56 H56A 109.6 . .
C55 C56 H56B 109.6 . .
C57 C56 H56B 109.6 . .
H56A C56 H56B 108.1 . .
C58 C57 C56 112.49(14) . .
C58 C57 H57A 109.1 . .
C56 C57 H57A 109.1 . .
C58 C57 H57B 109.1 . .
C56 C57 H57B 109.1 . .
H57A C57 H57B 107.8 . .
O10 C58 C57 122.21(14) . .
O10 C58 C41 119.23(13) . .
C57 C58 C41 118.46(13) . .
O8 C59 N2 125.34(13) . .
O8 C59 C43 126.74(13) . .
N2 C59 C43 107.92(12) . .
C61 C60 C65 122.59(15) . .
C61 C60 N2 127.98(15) . .
C65 C60 N2 109.33(13) . .
C60 C61 C62 117.08(16) . .
C60 C61 H61 121.5 . .
C62 C61 H61 121.5 . .
C63 C62 C61 121.53(16) . .
C63 C62 H62 119.2 . .
C61 C62 H62 119.2 . .
C62 C63 C64 120.14(16) . .
C62 C63 H63 119.9 . .
C64 C63 H63 119.9 . .
C65 C64 C63 119.18(15) . .
C65 C64 H64 120.4 . .
C63 C64 H64 120.4 . .
C64 C65 C60 119.44(14) . .
C64 C65 C43 131.52(13) . .
C60 C65 C43 108.89(12) . .
N2 C66 C67 112.04(13) . .
N2 C66 H66A 109.2 . .
C67 C66 H66A 109.2 . .
N2 C66 H66B 109.2 . .
C67 C66 H66B 109.2 . .
H66A C66 H66B 107.9 . .
C72 C67 C68 118.55(15) . .
C72 C67 C66 121.52(13) . .
C68 C67 C66 119.92(14) . .
C69 C68 C67 120.92(16) . .
C69 C68 H68 119.5 . .
C67 C68 H68 119.5 . .
C68 C69 C70 120.15(15) . .
C68 C69 H69 119.9 . .
C70 C69 H69 119.9 . .
C69 C70 C71 119.69(16) . .
C69 C70 H70 120.2 . .
C71 C70 H70 120.2 . .
C70 C71 C72 120.05(16) . .
C70 C71 H71 120.0 . .
C72 C71 H71 120.0 . .
C67 C72 C71 120.62(14) . .
C67 C72 H72 119.7 . .
C71 C72 H72 119.7 . .

loop_
_geom_bond_atom_site_label_1
_geom_bond_atom_site_label_2
_geom_bond_distance
_geom_bond_site_symmetry_2
O1 C2 1.3582(15) .
O1 C1 1.4495(15) .
O2 C8 1.4132(14) .
O2 H2 0.8400 .
O3 C23 1.2166(16) .
O4 C18 1.2109(16) .
O5 C22 1.2144(16) .
O6 C38 1.3651(17) .
O6 C37 1.4464(17) .
O7 C44 1.4188(17) .
O7 H7 0.8400 .
O8 C59 1.2195(18) .
O9 C54 1.2111(19) .
O10 C58 1.2097(18) .
N1 C23 1.3724(16) .
N1 C24 1.4097(17) .
N1 C30 1.4523(16) .
N2 C59 1.3641(19) .
N2 C60 1.411(2) .
N2 C66 1.4533(18) .
C1 C9 1.5077(17) .
C1 C8 1.5406(17) .
C1 H1 1.0000 .
C2 C6 1.3278(18) .
C2 C3 1.4951(18) .
C3 C4 1.5405(18) .
C3 H3A 0.9900 .
C3 H3B 0.9900 .
C4 C15 1.5229(17) .
C4 C5 1.5912(16) .
C4 H4 1.0000 .
C5 C6 1.5141(16) .
C5 C18 1.5309(17) .
C5 C22 1.5536(17) .
C6 C7 1.5056(16) .
C7 C29 1.5177(17) .
C7 C23 1.5374(16) .
C7 C8 1.5608(16) .
C8 H8 1.0000 .
C9 C14 1.3904(18) .
C9 C10 1.3911(18) .
C10 C11 1.388(2) .
C10 H10 0.9500 .
C11 C12 1.385(2) .
C11 H11 0.9500 .
C12 C13 1.382(2) .
C12 H12 0.9500 .
C13 C14 1.3876(19) .
C13 H13 0.9500 .
C14 H14 0.9500 .
C15 C16 1.5250(18) .
C15 H15A 0.9900 .
C15 H15B 0.9900 .
C16 C17 1.515(2) .
C16 H16A 0.9900 .
C16 H16B 0.9900 .
C17 H17A 0.9800 .
C17 H17B 0.9800 .
C17 H17C 0.9800 .
C18 C19 1.4983(18) .
C19 C20 1.520(2) .
C19 H19A 0.9900 .
C19 H19B 0.9900 .
C20 C21 1.519(2) .
C20 H20A 0.9900 .
C20 H20B 0.9900 .
C21 C22 1.5036(19) .
C21 H21A 0.9900 .
C21 H21B 0.9900 .
C24 C25 1.3786(18) .
C24 C29 1.3953(17) .
C25 C26 1.396(2) .
C25 H25 0.9500 .
C26 C27 1.384(2) .
C26 H26 0.9500 .
C27 C28 1.3982(19) .
C27 H27 0.9500 .
C28 C29 1.3789(18) .
C28 H28 0.9500 .
C30 C31 1.5175(19) .
C30 H30A 0.9900 .
C30 H30B 0.9900 .
C31 C32 1.385(2) .
C31 C36 1.3921(19) .
C32 C33 1.390(2) .
C32 H32 0.9500 .
C33 C34 1.381(2) .
C33 H33 0.9500 .
C34 C35 1.377(3) .
C34 H34 0.9500 .
C35 C36 1.386(2) .
C35 H35 0.9500 .
C36 H36 0.9500 .
C37 C45 1.504(2) .
C37 C44 1.5398(18) .
C37 H37 1.0000 .
C38 C42 1.3242(19) .
C38 C39 1.487(2) .
C39 C40 1.538(2) .
C39 H39A 0.9900 .
C39 H39B 0.9900 .
C40 C51B 1.5212(19) .
C40 C51A 1.5288(19) .
C40 C41 1.5999(18) .
C40 H40A 1.0000 .
C40 H40B 1.0000 .
C41 C42 1.5131(19) .
C41 C54 1.5329(19) .
C41 C58 1.549(2) .
C42 C43 1.5070(18) .
C43 C65 1.5158(19) .
C43 C59 1.5412(18) .
C43 C44 1.5491(19) .
C44 H44 1.0000 .
C45 C46 1.376(2) .
C45 C50 1.394(2) .
C46 C47 1.415(3) .
C46 H46 0.9500 .
C47 C48 1.367(3) .
C47 H47 0.9500 .
C48 C49 1.358(3) .
C48 H48 0.9500 .
C49 C50 1.378(3) .
C49 H49 0.9500 .
C50 H50 0.9500 .
C51A C52A 1.527(5) .
C51A H51A 0.9900 .
C51A H51B 0.9900 .
C52A C53A 1.514(6) .
C52A H52A 0.9900 .
C52A H52B 0.9900 .
C53A H53A 0.9800 .
C53A H53B 0.9800 .
C53A H53C 0.9800 .
C51B C52B 1.541(6) .
C51B H51C 0.9900 .
C51B H51D 0.9900 .
C52B C53B 1.501(5) .
C52B H52C 0.9900 .
C52B H52D 0.9900 .
C53B H53D 0.9800 .
C53B H53E 0.9800 .
C53B H53F 0.9800 .
C54 C55 1.499(2) .
C55 C56 1.515(3) .
C55 H55A 0.9900 .
C55 H55B 0.9900 .
C56 C57 1.515(2) .
C56 H56A 0.9900 .
C56 H56B 0.9900 .
C57 C58 1.507(2) .
C57 H57A 0.9900 .
C57 H57B 0.9900 .
C60 C61 1.378(2) .
C60 C65 1.391(2) .
C61 C62 1.389(3) .
C61 H61 0.9500 .
C62 C63 1.382(3) .
C62 H62 0.9500 .
C63 C64 1.395(2) .
C63 H63 0.9500 .
C64 C65 1.375(2) .
C64 H64 0.9500 .
C66 C67 1.517(2) .
C66 H66A 0.9900 .
C66 H66B 0.9900 .
C67 C72 1.384(2) .
C67 C68 1.387(2) .
C68 C69 1.377(2) .
C68 H68 0.9500 .
C69 C70 1.378(3) .
C69 H69 0.9500 .
C70 C71 1.380(2) .
C70 H70 0.9500 .
C71 C72 1.386(2) .
C71 H71 0.9500 .
C72 H72 0.9500 .

loop_
_geom_hbond_atom_site_label_D
_geom_hbond_atom_site_label_H
_geom_hbond_atom_site_label_A
_geom_hbond_site_symmetry_D
_geom_hbond_site_symmetry_H
_geom_hbond_site_symmetry_A
_geom_hbond_distance_DA
_geom_hbond_distance_DH
_geom_hbond_distance_HA
_geom_hbond_angle_DHA
_geom_hbond_publ_flag
O2 H2 O5 . . 3_766 2.8363(12) 0.840 2.029 160.9 no
O7 H7 O9 . . 4_666 2.8159(15) 0.840 1.991 167.1 no

loop_
_geom_torsion_atom_site_label_1
_geom_torsion_atom_site_label_2
_geom_torsion_atom_site_label_3
_geom_torsion_atom_site_label_4
_geom_torsion
_geom_torsion_site_symmetry_1
_geom_torsion_site_symmetry_2
_geom_torsion_site_symmetry_3
_geom_torsion_site_symmetry_4
C2 O1 C1 C9 -153.13(11) . . . .
C2 O1 C1 C8 -27.98(15) . . . .
C1 O1 C2 C6 -1.1(2) . . . .
C1 O1 C2 C3 176.28(12) . . . .
C6 C2 C3 C4 -13.97(16) . . . .
O1 C2 C3 C4 168.30(12) . . . .
C2 C3 C4 C15 153.85(11) . . . .
C2 C3 C4 C5 25.18(13) . . . .
C15 C4 C5 C6 -155.64(11) . . . .
C3 C4 C5 C6 -27.60(12) . . . .
C15 C4 C5 C18 85.77(13) . . . .
C3 C4 C5 C18 -146.19(11) . . . .
C15 C4 C5 C22 -39.38(14) . . . .
C3 C4 C5 C22 88.67(12) . . . .
O1 C2 C6 C7 -0.2(2) . . . .
C3 C2 C6 C7 -177.68(11) . . . .
O1 C2 C6 C5 172.99(13) . . . .
C3 C2 C6 C5 -4.48(16) . . . .
C18 C5 C6 C2 135.11(12) . . . .
C22 C5 C6 C2 -94.16(13) . . . .
C4 C5 C6 C2 20.19(13) . . . .
C18 C5 C6 C7 -52.25(16) . . . .
C22 C5 C6 C7 78.48(15) . . . .
C4 C5 C6 C7 -167.16(11) . . . .
C2 C6 C7 C29 -96.52(14) . . . .
C5 C6 C7 C29 91.57(14) . . . .
C2 C6 C7 C23 145.75(12) . . . .
C5 C6 C7 C23 -26.17(17) . . . .
C2 C6 C7 C8 28.71(15) . . . .
C5 C6 C7 C8 -143.21(12) . . . .
O1 C1 C8 O2 177.52(10) . . . .
C9 C1 C8 O2 -60.81(13) . . . .
O1 C1 C8 C7 57.52(13) . . . .
C9 C1 C8 C7 179.19(10) . . . .
C6 C7 C8 O2 -173.59(9) . . . .
C29 C7 C8 O2 -47.01(13) . . . .
C23 C7 C8 O2 64.07(12) . . . .
C6 C7 C8 C1 -54.86(12) . . . .
C29 C7 C8 C1 71.72(12) . . . .
C23 C7 C8 C1 -177.20(9) . . . .
O1 C1 C9 C14 34.88(16) . . . .
C8 C1 C9 C14 -89.36(14) . . . .
O1 C1 C9 C10 -145.92(12) . . . .
C8 C1 C9 C10 89.84(14) . . . .
C14 C9 C10 C11 -0.1(2) . . . .
C1 C9 C10 C11 -179.34(12) . . . .
C9 C10 C11 C12 -0.7(2) . . . .
C10 C11 C12 C13 0.8(2) . . . .
C11 C12 C13 C14 -0.1(2) . . . .
C12 C13 C14 C9 -0.8(2) . . . .
C10 C9 C14 C13 0.86(19) . . . .
C1 C9 C14 C13 -179.94(12) . . . .
C3 C4 C15 C16 60.11(15) . . . .
C5 C4 C15 C16 -177.46(11) . . . .
C4 C15 C16 C17 170.73(13) . . . .
C6 C5 C18 O4 -35.05(16) . . . .
C22 C5 C18 O4 -163.43(12) . . . .
C4 C5 C18 O4 75.80(14) . . . .
C6 C5 C18 C19 147.17(11) . . . .
C22 C5 C18 C19 18.79(16) . . . .
C4 C5 C18 C19 -101.97(13) . . . .
O4 C18 C19 C20 139.19(14) . . . .
C5 C18 C19 C20 -43.09(16) . . . .
C18 C19 C20 C21 59.82(15) . . . .
C19 C20 C21 C22 -53.38(16) . . . .
C20 C21 C22 O5 -154.65(12) . . . .
C20 C21 C22 C5 30.11(17) . . . .
C6 C5 C22 O5 43.02(15) . . . .
C18 C5 C22 O5 172.47(11) . . . .
C4 C5 C22 O5 -66.92(14) . . . .
C6 C5 C22 C21 -141.59(11) . . . .
C18 C5 C22 C21 -12.14(16) . . . .
C4 C5 C22 C21 108.47(12) . . . .
C24 N1 C23 O3 177.32(12) . . . .
C30 N1 C23 O3 -5.7(2) . . . .
C24 N1 C23 C7 -3.78(13) . . . .
C30 N1 C23 C7 173.21(11) . . . .
C6 C7 C23 O3 -50.86(17) . . . .
C29 C7 C23 O3 -176.08(12) . . . .
C8 C7 C23 O3 65.10(15) . . . .
C6 C7 C23 N1 130.27(11) . . . .
C29 C7 C23 N1 5.05(12) . . . .
C8 C7 C23 N1 -113.78(11) . . . .
C23 N1 C24 C25 -175.41(12) . . . .
C30 N1 C24 C25 7.7(2) . . . .
C23 N1 C24 C29 0.68(14) . . . .
C30 N1 C24 C29 -176.24(11) . . . .
C29 C24 C25 C26 -0.58(19) . . . .
N1 C24 C25 C26 175.04(12) . . . .
C24 C25 C26 C27 -0.6(2) . . . .
C25 C26 C27 C28 0.5(2) . . . .
C26 C27 C28 C29 0.77(18) . . . .
C27 C28 C29 C24 -1.86(17) . . . .
C27 C28 C29 C7 -178.46(12) . . . .
C25 C24 C29 C28 1.81(18) . . . .
N1 C24 C29 C28 -174.53(11) . . . .
C25 C24 C29 C7 179.11(11) . . . .
N1 C24 C29 C7 2.77(13) . . . .
C6 C7 C29 C28 47.32(17) . . . .
C23 C7 C29 C28 172.20(12) . . . .
C8 C7 C29 C28 -73.56(16) . . . .
C6 C7 C29 C24 -129.54(11) . . . .
C23 C7 C29 C24 -4.67(12) . . . .
C8 C7 C29 C24 109.58(11) . . . .
C23 N1 C30 C31 102.67(14) . . . .
C24 N1 C30 C31 -80.77(16) . . . .
N1 C30 C31 C32 14.2(2) . . . .
N1 C30 C31 C36 -167.21(12) . . . .
C36 C31 C32 C33 -0.2(2) . . . .
C30 C31 C32 C33 178.37(14) . . . .
C31 C32 C33 C34 1.1(3) . . . .
C32 C33 C34 C35 -0.8(3) . . . .
C33 C34 C35 C36 -0.5(3) . . . .
C34 C35 C36 C31 1.4(3) . . . .
C32 C31 C36 C35 -1.0(2) . . . .
C30 C31 C36 C35 -179.68(14) . . . .
C38 O6 C37 C45 150.83(13) . . . .
C38 O6 C37 C44 26.45(18) . . . .
C37 O6 C38 C42 -0.5(2) . . . .
C37 O6 C38 C39 -177.59(14) . . . .
C42 C38 C39 C40 13.38(19) . . . .
O6 C38 C39 C40 -169.16(14) . . . .
C38 C39 C40 C51B -162.6(3) . . . .
C38 C39 C40 C51A -145.5(2) . . . .
C38 C39 C40 C41 -25.33(16) . . . .
C51B C40 C41 C42 166.9(3) . . . .
C51A C40 C41 C42 145.5(3) . . . .
C39 C40 C41 C42 28.26(15) . . . .
C51B C40 C41 C54 -73.9(3) . . . .
C51A C40 C41 C54 -95.3(3) . . . .
C39 C40 C41 C54 147.47(13) . . . .
C51B C40 C41 C58 51.2(3) . . . .
C51A C40 C41 C58 29.8(3) . . . .
C39 C40 C41 C58 -87.49(14) . . . .
O6 C38 C42 C43 2.8(2) . . . .
C39 C38 C42 C43 -179.98(13) . . . .
O6 C38 C42 C41 -171.34(14) . . . .
C39 C38 C42 C41 5.84(19) . . . .
C54 C41 C42 C38 -138.18(13) . . . .
C58 C41 C42 C38 91.68(14) . . . .
C40 C41 C42 C38 -21.47(16) . . . .
C54 C41 C42 C43 48.11(18) . . . .
C58 C41 C42 C43 -82.02(17) . . . .
C40 C41 C42 C43 164.82(13) . . . .
C38 C42 C43 C65 96.81(16) . . . .
C41 C42 C43 C65 -90.10(16) . . . .
C38 C42 C43 C59 -147.52(14) . . . .
C41 C42 C43 C59 25.57(19) . . . .
C38 C42 C43 C44 -29.14(18) . . . .
C41 C42 C43 C44 143.95(13) . . . .
O6 C37 C44 O7 -174.91(11) . . . .
C45 C37 C44 O7 63.75(15) . . . .
O6 C37 C44 C43 -54.02(15) . . . .
C45 C37 C44 C43 -175.36(12) . . . .
C42 C43 C44 O7 170.67(11) . . . .
C65 C43 C44 O7 45.45(15) . . . .
C59 C43 C44 O7 -67.45(14) . . . .
C42 C43 C44 C37 52.36(14) . . . .
C65 C43 C44 C37 -72.87(14) . . . .
C59 C43 C44 C37 174.24(11) . . . .
O6 C37 C45 C46 -47.83(18) . . . .
C44 C37 C45 C46 77.00(18) . . . .
O6 C37 C45 C50 132.86(14) . . . .
C44 C37 C45 C50 -102.31(16) . . . .
C50 C45 C46 C47 -0.3(3) . . . .
C37 C45 C46 C47 -179.60(15) . . . .
C45 C46 C47 C48 0.1(3) . . . .
C46 C47 C48 C49 -0.1(3) . . . .
C47 C48 C49 C50 0.3(3) . . . .
C48 C49 C50 C45 -0.6(3) . . . .
C46 C45 C50 C49 0.5(2) . . . .
C37 C45 C50 C49 179.88(15) . . . .
C39 C40 C51A C52A -61.3(4) . . . .
C41 C40 C51A C52A -175.6(3) . . . .
C40 C51A C52A C53A -62.7(5) . . . .
C39 C40 C51B C52B -55.2(5) . . . .
C41 C40 C51B C52B 173.7(3) . . . .
C40 C51B C52B C53B 91.3(5) . . . .
C42 C41 C54 O9 37.43(18) . . . .
C58 C41 C54 O9 165.45(13) . . . .
C40 C41 C54 O9 -74.00(17) . . . .
C42 C41 C54 C55 -143.91(15) . . . .
C58 C41 C54 C55 -15.89(19) . . . .
C40 C41 C54 C55 104.65(16) . . . .
O9 C54 C55 C56 -147.17(17) . . . .
C41 C54 C55 C56 34.2(2) . . . .
C54 C55 C56 C57 -54.7(2) . . . .
C55 C56 C57 C58 58.4(2) . . . .
C56 C57 C58 O10 142.09(15) . . . .
C56 C57 C58 C41 -41.60(19) . . . .
C42 C41 C58 O10 -34.75(17) . . . .
C54 C41 C58 O10 -163.91(13) . . . .
C40 C41 C58 O10 74.28(16) . . . .
C42 C41 C58 C57 148.83(13) . . . .
C54 C41 C58 C57 19.66(18) . . . .
C40 C41 C58 C57 -102.15(14) . . . .
C60 N2 C59 O8 179.35(14) . . . .
C66 N2 C59 O8 4.9(2) . . . .
C60 N2 C59 C43 -0.38(16) . . . .
C66 N2 C59 C43 -174.86(13) . . . .
C42 C43 C59 O8 59.15(19) . . . .
C65 C43 C59 O8 -178.84(14) . . . .
C44 C43 C59 O8 -58.02(18) . . . .
C42 C43 C59 N2 -121.13(13) . . . .
C65 C43 C59 N2 0.88(14) . . . .
C44 C43 C59 N2 121.70(12) . . . .
C59 N2 C60 C61 176.11(16) . . . .
C66 N2 C60 C61 -9.5(3) . . . .
C59 N2 C60 C65 -0.35(17) . . . .
C66 N2 C60 C65 174.07(14) . . . .
C65 C60 C61 C62 -1.0(2) . . . .
N2 C60 C61 C62 -177.03(15) . . . .
C60 C61 C62 C63 0.1(3) . . . .
C61 C62 C63 C64 1.5(3) . . . .
C62 C63 C64 C65 -2.2(2) . . . .
C63 C64 C65 C60 1.4(2) . . . .
C63 C64 C65 C43 176.30(14) . . . .
C61 C60 C65 C64 0.2(2) . . . .
N2 C60 C65 C64 176.92(13) . . . .
C61 C60 C65 C43 -175.75(14) . . . .
N2 C60 C65 C43 0.94(16) . . . .
C42 C43 C65 C64 -54.2(2) . . . .
C59 C43 C65 C64 -176.42(15) . . . .
C44 C43 C65 C64 67.19(19) . . . .
C42 C43 C65 C60 121.14(13) . . . .
C59 C43 C65 C60 -1.10(14) . . . .
C44 C43 C65 C60 -117.49(13) . . . .
C59 N2 C66 C67 114.63(17) . . . .
C60 N2 C66 C67 -59.2(2) . . . .
N2 C66 C67 C72 -34.7(2) . . . .
N2 C66 C67 C68 144.30(17) . . . .
C72 C67 C68 C69 1.5(3) . . . .
C66 C67 C68 C69 -177.55(18) . . . .
C67 C68 C69 C70 -0.3(3) . . . .
C68 C69 C70 C71 -0.9(3) . . . .
C69 C70 C71 C72 0.8(3) . . . .
C68 C67 C72 C71 -1.5(3) . . . .
C66 C67 C72 C71 177.51(16) . . . .
C70 C71 C72 C67 0.4(3) . . . .
